data_1543986
loop_
_publ_author_name
'Oberparleiter, Stefan'
'Laus, Gerhard'
'Wurst, Klaus'
'Schottenberger, Herwig'

_publ_section_title
;
 1,2,3,5-Tetramethyl-1<i>H</i>-pyrazol-2-ium triiodide
;
_journal_coeditor_code HB4073
_journal_issue 8
_journal_name_full IUCrData
_journal_page_first x161331
_journal_paper_doi 10.1107/S2414314616013316
_journal_volume 1
_journal_year 2016
_chemical_formula_iupac 'C7 H13 N2 + , I3 -'
_chemical_formula_moiety 'C7 H13 N2, I3'
_chemical_formula_sum 'C7 H13 I3 N2'
_chemical_formula_weight 505.89
_chemical_melting_point 442
_chemical_name_systematic
;
1,2,3,5-Tetramethyl-1<i>H</i>-pyrazol-2-ium triiodide
;
_space_group_crystal_system monoclinic
_space_group_IT_number 14
_space_group_name_Hall '-P 2yn'
_space_group_name_H-M_alt 'P 1 21/n 1'
_symmetry_space_group_name_Hall '-P 2yn'
_symmetry_space_group_name_H-M 'P 1 21/n 1'
_atom_sites_solution_hydrogens geom
_audit_creation_method SHELXL-2014/7
_cell_angle_alpha 90
_cell_angle_beta 112.994(2)
_cell_angle_gamma 90
_cell_formula_units_Z 4
_cell_length_a 9.6719(7)
_cell_length_b 13.4005(9)
_cell_length_c 11.1874(8)
_cell_measurement_reflns_used 9875
_cell_measurement_temperature 193(2)
_cell_measurement_theta_max 26.0
_cell_measurement_theta_min 2.4
_cell_volume 1334.77(16)
_computing_cell_refinement
;
SAINT (Bruker, 2014)
;
_computing_data_collection
;
APEX2 (Bruker, 2014)
;
_computing_data_reduction
;
SAINT (Bruker, 2014)
;
_computing_molecular_graphics
;
ORTEP-3 for Windows (Farrugia, 2012)
;
_computing_publication_material
;
Mercury (Macrae <i>et al.</i>,  2006)
;
_computing_structure_refinement
;
<i>SHELXL2014/7</i> (Sheldrick, 2015)
;
_computing_structure_solution
;
<i>SHELXTL-XT2014/4</i> (Sheldrick, 2015)
;
_diffrn_ambient_temperature 193(2)
_diffrn_detector_area_resol_mean 10.4
_diffrn_measured_fraction_theta_full 1.000
_diffrn_measured_fraction_theta_max 0.999
_diffrn_measurement_device_type 'Bruker D8 QUEST PHOTON 100'
_diffrn_measurement_method '\f and \w scans'
_diffrn_radiation_monochromator 'multi layered optics'
_diffrn_radiation_type MoK\a
_diffrn_radiation_wavelength 0.71073
_diffrn_reflns_av_R_equivalents 0.0276
_diffrn_reflns_limit_h_max 11
_diffrn_reflns_limit_h_min -11
_diffrn_reflns_limit_k_max 16
_diffrn_reflns_limit_k_min -16
_diffrn_reflns_limit_l_max 13
_diffrn_reflns_limit_l_min -13
_diffrn_reflns_number 22167
_diffrn_reflns_theta_full 25.242
_diffrn_reflns_theta_max 26.103
_diffrn_reflns_theta_min 2.368
_exptl_absorpt_coefficient_mu 6.988
_exptl_absorpt_correction_T_max 0.562
_exptl_absorpt_correction_T_min 0.397
_exptl_absorpt_correction_type multi-scan
_exptl_absorpt_process_details
;
(SADABS; Bruker, 2014)
;
_exptl_crystal_colour red
_exptl_crystal_density_diffrn 2.517
_exptl_crystal_description prism
_exptl_crystal_F_000 912
_exptl_crystal_size_max 0.160
_exptl_crystal_size_mid 0.130
_exptl_crystal_size_min 0.080
_refine_diff_density_max 0.403
_refine_diff_density_min -1.213
_refine_ls_extinction_method none
_refine_ls_goodness_of_fit_ref 1.235
_refine_ls_hydrogen_treatment constr
_refine_ls_matrix_type full
_refine_ls_number_parameters 113
_refine_ls_number_reflns 2648
_refine_ls_number_restraints 0
_refine_ls_restrained_S_all 1.235
_refine_ls_R_factor_all 0.0298
_refine_ls_R_factor_gt 0.0255
_refine_ls_shift/su_max 0.001
_refine_ls_shift/su_mean 0.000
_refine_ls_structure_factor_coef Fsqd
_refine_ls_weighting_details 'w=1/[\s^2^(Fo^2^)+(0.0207P)^2^+3.0909P] where P=(Fo^2^+2Fc^2^)/3'
_refine_ls_weighting_scheme calc
_refine_ls_wR_factor_gt 0.0583
_refine_ls_wR_factor_ref 0.0619
_reflns_number_gt 2400
_reflns_number_total 2648
_reflns_threshold_expression 'I > 2\s(I)'
_cod_data_source_file hb4073sup1.cif
_cod_data_source_block I
_cod_database_code 1543986
_shelx_space_group_comment
;
The symmetry employed for this shelxl refinement is uniquely defined
by the following loop, which should always be used as a source of
symmetry information in preference to the above space-group names.
They are only intended as comments.
;
_shelx_estimated_absorpt_t_min 0.366
_shelx_estimated_absorpt_t_max 0.542

loop_
_space_group_symop_operation_xyz
'x, y, z'
'-x+1/2, y+1/2, -z+1/2'
'-x, -y, -z'
'x-1/2, -y-1/2, z-1/2'

loop_
_atom_site_type_symbol
_atom_site_label
_atom_site_fract_x
_atom_site_fract_y
_atom_site_fract_z
_atom_site_U_iso_or_equiv
_atom_site_adp_type
_atom_site_calc_flag
_atom_site_occupancy
I I1 0.53163(4) 0.57210(2) 0.18064(3) 0.04747(10) Uani d 1
I I2 0.31387(3) 0.58881(2) 0.29850(2) 0.02818(8) Uani d 1
I I3 0.09003(3) 0.59495(2) 0.41519(3) 0.04406(10) Uani d 1
C C1 0.6156(5) 0.8272(3) 0.4063(4) 0.0339(9) Uani d 1
C C2 0.4931(5) 0.8817(3) 0.4027(4) 0.0368(9) Uani d 1
H H2 0.4512 0.9379 0.3490 0.044 Uiso calc 1
C C3 0.4422(4) 0.8404(3) 0.4907(4) 0.0337(9) Uani d 1
C C4 0.7113(6) 0.8394(4) 0.3308(5) 0.0484(11) Uani d 1
H H4A 0.8144 0.8549 0.3901 0.073 Uiso calc 1
H H4B 0.6719 0.8939 0.2683 0.073 Uiso calc 1
H H4C 0.7107 0.7774 0.2842 0.073 Uiso calc 1
C C5 0.3137(5) 0.8684(4) 0.5255(5) 0.0458(11) Uani d 1
H H5A 0.2409 0.8136 0.5030 0.069 Uiso calc 1
H H5B 0.2652 0.9285 0.4774 0.069 Uiso calc 1
H H5C 0.3503 0.8816 0.6190 0.069 Uiso calc 1
C C6 0.7544(5) 0.6788(3) 0.5368(4) 0.0408(10) Uani d 1
H H6A 0.8132 0.6818 0.4827 0.061 Uiso calc 1
H H6B 0.7076 0.6128 0.5282 0.061 Uiso calc 1
H H6C 0.8207 0.6903 0.6278 0.061 Uiso calc 1
C C7 0.5258(5) 0.6932(3) 0.6445(4) 0.0361(9) Uani d 1
H H7A 0.4429 0.7120 0.6696 0.054 Uiso calc 1
H H7B 0.6206 0.6954 0.7210 0.054 Uiso calc 1
H H7C 0.5092 0.6255 0.6086 0.054 Uiso calc 1
N N1 0.6383(4) 0.7550(2) 0.4950(3) 0.0294(7) Uani d 1
N N2 0.5329(4) 0.7627(2) 0.5471(3) 0.0295(7) Uani d 1

loop_
_atom_site_aniso_label
_atom_site_aniso_U_11
_atom_site_aniso_U_22
_atom_site_aniso_U_33
_atom_site_aniso_U_12
_atom_site_aniso_U_13
_atom_site_aniso_U_23
I1 0.04624(18) 0.05257(19) 0.0537(2) -0.00103(13) 0.03051(15) -0.00763(14)
I2 0.03148(14) 0.02296(13) 0.02863(14) -0.00115(9) 0.01014(11) -0.00118(9)
I3 0.04725(18) 0.04483(18) 0.05066(19) 0.00210(12) 0.03060(15) 0.00475(13)
C1 0.043(2) 0.0233(18) 0.033(2) -0.0066(16) 0.0124(17) -0.0009(15)
C2 0.046(2) 0.0222(18) 0.033(2) 0.0001(17) 0.0053(18) 0.0019(16)
C3 0.033(2) 0.0242(18) 0.036(2) 0.0010(15) 0.0043(17) -0.0058(16)
C4 0.060(3) 0.044(3) 0.046(3) -0.010(2) 0.026(2) 0.002(2)
C5 0.038(2) 0.039(2) 0.058(3) 0.0099(19) 0.017(2) -0.006(2)
C6 0.041(2) 0.037(2) 0.043(2) 0.0130(18) 0.0160(19) 0.0050(19)
C7 0.046(2) 0.030(2) 0.032(2) 0.0008(17) 0.0161(18) 0.0053(16)
N1 0.0321(16) 0.0241(16) 0.0311(16) 0.0013(13) 0.0114(13) 0.0003(12)
N2 0.0341(17) 0.0245(15) 0.0294(16) 0.0015(13) 0.0117(14) 0.0010(13)

loop_
_atom_type_symbol
_atom_type_description
_atom_type_scat_dispersion_real
_atom_type_scat_dispersion_imag
_atom_type_scat_source
C C 0.0033 0.0016 'International Tables Vol C Tables 4.2.6.8 and 6.1.1.4'
H H 0.0000 0.0000 'International Tables Vol C Tables 4.2.6.8 and 6.1.1.4'
N N 0.0061 0.0033 'International Tables Vol C Tables 4.2.6.8 and 6.1.1.4'
I I -0.4742 1.8119 'International Tables Vol C Tables 4.2.6.8 and 6.1.1.4'

loop_
_geom_angle_atom_site_label_1
_geom_angle_atom_site_label_2
_geom_angle_atom_site_label_3
_geom_angle
I1 I2 I3 177.099(12)
N1 C1 C2 107.1(4)
N1 C1 C4 122.8(4)
C2 C1 C4 130.1(4)
C3 C2 C1 108.0(4)
C3 C2 H2 126.0
C1 C2 H2 126.0
N2 C3 C2 107.1(4)
N2 C3 C5 122.0(4)
C2 C3 C5 130.8(4)
C1 C4 H4A 109.5
C1 C4 H4B 109.5
H4A C4 H4B 109.5
C1 C4 H4C 109.5
H4A C4 H4C 109.5
H4B C4 H4C 109.5
C3 C5 H5A 109.5
C3 C5 H5B 109.5
H5A C5 H5B 109.5
C3 C5 H5C 109.5
H5A C5 H5C 109.5
H5B C5 H5C 109.5
N1 C6 H6A 109.5
N1 C6 H6B 109.5
H6A C6 H6B 109.5
N1 C6 H6C 109.5
H6A C6 H6C 109.5
H6B C6 H6C 109.5
N2 C7 H7A 109.5
N2 C7 H7B 109.5
H7A C7 H7B 109.5
N2 C7 H7C 109.5
H7A C7 H7C 109.5
H7B C7 H7C 109.5
C1 N1 N2 109.2(3)
C1 N1 C6 128.9(4)
N2 N1 C6 121.9(3)
C3 N2 N1 108.5(3)
C3 N2 C7 129.1(4)
N1 N2 C7 122.3(3)

loop_
_geom_bond_atom_site_label_1
_geom_bond_atom_site_label_2
_geom_bond_distance
I1 I2 2.8972(4)
I2 I3 2.9336(4)
C1 N1 1.340(5)
C1 C2 1.379(6)
C1 C4 1.486(6)
C2 C3 1.377(6)
C2 H2 0.9500
C3 N2 1.350(5)
C3 C5 1.488(6)
C4 H4A 0.9800
C4 H4B 0.9800
C4 H4C 0.9800
C5 H5A 0.9800
C5 H5B 0.9800
C5 H5C 0.9800
C6 N1 1.454(5)
C6 H6A 0.9800
C6 H6B 0.9800
C6 H6C 0.9800
C7 N2 1.456(5)
C7 H7A 0.9800
C7 H7B 0.9800
C7 H7C 0.9800
N1 N2 1.361(4)

loop_
_geom_torsion_atom_site_label_1
_geom_torsion_atom_site_label_2
_geom_torsion_atom_site_label_3
_geom_torsion_atom_site_label_4
_geom_torsion
N1 C1 C2 C3 -0.3(5)
C4 C1 C2 C3 179.5(4)
C1 C2 C3 N2 0.4(4)
C1 C2 C3 C5 -179.3(4)
C2 C1 N1 N2 0.2(4)
C4 C1 N1 N2 -179.7(4)
C2 C1 N1 C6 -179.0(4)
C4 C1 N1 C6 1.1(6)
C2 C3 N2 N1 -0.3(4)
C5 C3 N2 N1 179.4(4)
C2 C3 N2 C7 -178.6(4)
C5 C3 N2 C7 1.1(6)
C1 N1 N2 C3 0.1(4)
C6 N1 N2 C3 179.3(3)
C1 N1 N2 C7 178.6(3)
C6 N1 N2 C7 -2.2(5)

_cod_database_fobs_code 1543986
